data_4308919
loop_
_publ_author_name
'Elena Cariati'
'Dominique Roberto'
'Renato Ugo'
'Peter C. Ford'
'Simona Galli'
'Angelo Sironi'

_publ_section_title
;
New Structural Motifs, Unusual Quenching of the Emission, and Second
Harmonic Generation of Copper(I) Iodide Polymeric or Oligomeric Adducts
with Para-Substituted Pyridines or trans-Stilbazoles
;
_journal_name_full 'Inorganic Chemistry'
_journal_page_first 4077
_journal_page_last 4085
_journal_paper_doi 10.1021/ic050143s
_journal_volume 44
_journal_year 2005
_chemical_formula_moiety 'C13 H11 Cu I N'
_chemical_formula_sum 'C13 H11 Cu I N'
_chemical_formula_weight 371.67
_chemical_name_systematic
;
catena(N-trans-4-stilbazole-iodide-copper(i))
;
_space_group_IT_number 14
_symmetry_cell_setting monoclinic
_symmetry_Int_Tables_number 14
_symmetry_space_group_name_Hall '-P 2ybc'
_symmetry_space_group_name_H-M 'P 1 21/c 1'
_atom_sites_solution_hydrogens geom
_atom_sites_solution_primary direct
_atom_sites_solution_secondary difmap
_audit_creation_method SHELXL-97
_cell_angle_alpha 90.00
_cell_angle_beta 103.340(10)
_cell_angle_gamma 90.00
_cell_formula_units_Z 4
_cell_length_a 15.978(6)
_cell_length_b 4.148(2)
_cell_length_c 19.338(8)
_cell_measurement_temperature 300(2)
_cell_volume 1247.1(9)
_computing_cell_refinement SAINT
_computing_data_reduction SAINT
_computing_molecular_graphics 'ORTEPIII (Johnson, 1976)'
_computing_publication_material 'SHELXL97 and PLATON (Spek, 2001)'
_computing_structure_refinement 'SHELXL97 (Sheldrick, 1997)'
_computing_structure_solution 'SIR97 (Altomare et al., 1997)'
_diffrn_ambient_temperature 300(2)
_diffrn_detector 'scintillation counter'
_diffrn_measured_fraction_theta_full 0.930
_diffrn_measured_fraction_theta_max 0.930
_diffrn_measurement_device_type 'Bruker SMART CCD area detector'
_diffrn_measurement_method '\w scans'
_diffrn_radiation_monochromator graphite
_diffrn_radiation_source 'fine-focus sealed tube'
_diffrn_radiation_type MoK\a
_diffrn_radiation_wavelength 0.71073
_diffrn_reflns_av_R_equivalents 0.0382
_diffrn_reflns_av_sigmaI/netI 0.0474
_diffrn_reflns_limit_h_max 21
_diffrn_reflns_limit_h_min -22
_diffrn_reflns_limit_k_max 5
_diffrn_reflns_limit_k_min -5
_diffrn_reflns_limit_l_max 26
_diffrn_reflns_limit_l_min -26
_diffrn_reflns_number 14404
_diffrn_reflns_theta_full 30.49
_diffrn_reflns_theta_max 30.49
_diffrn_reflns_theta_min 1.31
_exptl_absorpt_coefficient_mu 4.197
_exptl_absorpt_correction_T_max 0.8501
_exptl_absorpt_correction_T_min 0.2845
_exptl_crystal_colour platelet
_exptl_crystal_density_diffrn 1.980
_exptl_crystal_density_method 'not measured'
_exptl_crystal_description yellow
_exptl_crystal_F_000 712
_exptl_crystal_size_max 0.40
_exptl_crystal_size_mid 0.14
_exptl_crystal_size_min 0.04
_refine_diff_density_max 0.419
_refine_diff_density_min -0.847
_refine_diff_density_rms 0.080
_refine_ls_extinction_method none
_refine_ls_goodness_of_fit_ref 0.823
_refine_ls_hydrogen_treatment mixed
_refine_ls_matrix_type full
_refine_ls_number_parameters 145
_refine_ls_number_reflns 3521
_refine_ls_number_restraints 0
_refine_ls_restrained_S_all 0.823
_refine_ls_R_factor_all 0.0510
_refine_ls_R_factor_gt 0.0245
_refine_ls_shift/su_max 0.043
_refine_ls_shift/su_mean 0.003
_refine_ls_structure_factor_coef Fsqd
_refine_ls_weighting_details 'calc w=1/[\s^2^(Fo^2^)+(0.0230P)^2^+0.0000P] where P=(Fo^2^+2Fc^2^)/3'
_refine_ls_weighting_scheme calc
_refine_ls_wR_factor_gt 0.0452
_refine_ls_wR_factor_ref 0.0481
_reflns_number_gt 2298
_reflns_number_total 3521
_reflns_threshold_expression >2sigma(I)
_cod_data_source_file ic050143ssi20050128_063456_1.cif
_cod_data_source_block '[CuI(N-trans-4-stilbazole)]n,compound1'
_cod_depositor_comments
;
The following automatic conversions were performed:
'_symmetry_cell_setting' value 'Monoclinic' changed to 'monoclinic'
according to '/home/saulius/struct/CIF-dictionaries/cif_core.dic'
dictionary named 'cif_core.dic' version 2.4.1 from 2010-06-29.

Automatic conversion script
Id: cif_fix_enum 1527 2010-12-29 10:47:43Z saulius 
;
_cod_database_code 4308919

loop_
_symmetry_equiv_pos_as_xyz
'x, y, z'
'-x, y+1/2, -z+1/2'
'-x, -y, -z'
'x, -y-1/2, z-1/2'

loop_
_atom_site_label
_atom_site_type_symbol
_atom_site_fract_x
_atom_site_fract_y
_atom_site_fract_z
_atom_site_U_iso_or_equiv
_atom_site_adp_type
_atom_site_occupancy
_atom_site_symmetry_multiplicity
_atom_site_calc_flag
_atom_site_refinement_flags
_atom_site_disorder_assembly
_atom_site_disorder_group
I I 0.088196(11) 0.05380(4) 0.340634(9) 0.03988(6) Uani 1 1 d . . .
Cu Cu 0.01612(2) 0.04838(9) 0.204280(18) 0.04948(10) Uani 1 1 d . . .
N1 N 0.10907(14) 0.0514(5) 0.14739(12) 0.0441(5) Uani 1 1 d . . .
C2 C 0.18674(19) 0.1847(8) 0.17124(16) 0.0573(8) Uani 1 1 d . . .
H2 H 0.2007 0.2643 0.2174 0.069 Uiso 1 1 calc R . .
C3 C 0.24646(19) 0.2095(8) 0.13109(15) 0.0584(8) Uani 1 1 d . . .
H3 H 0.2994 0.3042 0.1507 0.070 Uiso 1 1 calc R . .
C4 C 0.22994(17) 0.0968(6) 0.06201(14) 0.0436(7) Uani 1 1 d . . .
C5 C 0.14928(18) -0.0448(7) 0.03739(15) 0.0521(7) Uani 1 1 d . . .
H5 H 0.1338 -0.1264 -0.0086 0.063 Uiso 1 1 calc R . .
C6 C 0.09319(18) -0.0634(7) 0.08093(14) 0.0508(7) Uani 1 1 d . . .
H6 H 0.0404 -0.1626 0.0632 0.061 Uiso 1 1 calc R . .
C7 C 0.29369(17) 0.1277(7) 0.01862(15) 0.0494(7) Uani 1 1 d . . .
H7 H 0.3438 0.2407 0.0384 0.059 Uiso 1 1 calc R . .
C7' C 0.28663(18) 0.0107(6) -0.04548(16) 0.0463(7) Uani 1 1 d . . .
H7' H 0.2359 -0.0993 -0.0647 0.056 Uiso 1 1 calc R . .
C1' C 0.4637(2) 0.0363(8) -0.1785(2) 0.0689(10) Uani 1 1 d . . .
H1' H 0.5026 0.0355 -0.2077 0.083 Uiso 1 1 calc R . .
C2' C 0.3847(2) -0.1113(8) -0.20113(17) 0.0651(9) Uani 1 1 d . . .
H2' H 0.3698 -0.2079 -0.2457 0.078 Uiso 1 1 calc R . .
C3' C 0.32828(19) -0.1144(7) -0.15728(16) 0.0558(8) Uani 1 1 d . . .
H3' H 0.2753 -0.2161 -0.1724 0.067 Uiso 1 1 calc R . .
C4' C 0.34855(17) 0.0311(6) -0.09081(15) 0.0448(7) Uani 1 1 d . . .
C5' C 0.42802(19) 0.1816(7) -0.06965(17) 0.0565(8) Uani 1 1 d . . .
H5' H 0.4429 0.2820 -0.0255 0.068 Uiso 1 1 calc R . .
C6' C 0.4852(2) 0.1839(8) -0.1134(2) 0.0674(9) Uani 1 1 d . . .
H6' H 0.5382 0.2854 -0.0988 0.081 Uiso 1 1 calc R . .

loop_
_atom_site_aniso_label
_atom_site_aniso_U_11
_atom_site_aniso_U_22
_atom_site_aniso_U_33
_atom_site_aniso_U_23
_atom_site_aniso_U_13
_atom_site_aniso_U_12
I 0.04643(11) 0.03289(9) 0.03617(10) 0.00065(8) 0.00100(7) 0.00245(8)
Cu 0.0521(2) 0.0558(2) 0.0421(2) -0.00465(16) 0.01385(17) -0.00372(16)
N1 0.0450(13) 0.0492(13) 0.0385(13) -0.0022(10) 0.0102(10) -0.0022(11)
C2 0.0540(19) 0.074(2) 0.0451(18) -0.0178(15) 0.0141(15) -0.0158(16)
C3 0.0440(18) 0.078(2) 0.0516(19) -0.0167(16) 0.0080(15) -0.0180(15)
C4 0.0434(16) 0.0475(17) 0.0414(16) -0.0018(12) 0.0127(13) -0.0010(12)
C5 0.0518(18) 0.070(2) 0.0339(15) -0.0085(14) 0.0095(13) -0.0097(15)
C6 0.0428(16) 0.069(2) 0.0396(16) -0.0064(14) 0.0075(13) -0.0099(14)
C7 0.0407(16) 0.0562(19) 0.0513(18) -0.0046(14) 0.0103(14) -0.0098(13)
C7' 0.0394(15) 0.0506(19) 0.0483(17) 0.0033(13) 0.0087(13) 0.0000(12)
C1' 0.067(2) 0.074(2) 0.078(3) 0.0174(19) 0.042(2) 0.0107(18)
C2' 0.068(2) 0.077(2) 0.053(2) 0.0051(17) 0.0200(18) 0.0111(18)
C3' 0.0501(18) 0.071(2) 0.0480(18) 0.0028(15) 0.0141(15) 0.0048(15)
C4' 0.0424(16) 0.0454(16) 0.0472(16) 0.0112(13) 0.0116(13) 0.0051(12)
C5' 0.0523(19) 0.0609(19) 0.058(2) 0.0004(15) 0.0163(16) -0.0054(15)
C6' 0.056(2) 0.071(2) 0.082(3) 0.006(2) 0.0283(19) -0.0081(17)

loop_
_atom_type_symbol
_atom_type_description
_atom_type_scat_dispersion_real
_atom_type_scat_dispersion_imag
_atom_type_scat_source
C C 0.0033 0.0016 'International Tables Vol C Tables 4.2.6.8 and 6.1.1.4'
H H 0.0000 0.0000 'International Tables Vol C Tables 4.2.6.8 and 6.1.1.4'
N N 0.0061 0.0033 'International Tables Vol C Tables 4.2.6.8 and 6.1.1.4'
Cu Cu 0.3201 1.2651 'International Tables Vol C Tables 4.2.6.8 and 6.1.1.4'
I I -0.4742 1.8119 'International Tables Vol C Tables 4.2.6.8 and 6.1.1.4'

loop_
_geom_angle_atom_site_label_1
_geom_angle_atom_site_label_2
_geom_angle_atom_site_label_3
_geom_angle
_geom_angle_site_symmetry_1
_geom_angle_site_symmetry_3
_geom_angle_publ_flag
Cu I Cu 65.262(15) . 2 ?
Cu I Cu 64.770(15) . 2_545 ?
Cu I Cu 101.57(4) 2 2_545 ?
N1 Cu I 109.65(7) . . ?
N1 Cu I 107.92(6) . 2_545 ?
I Cu I 115.574(18) . 2_545 ?
N1 Cu I 107.11(7) . 2 ?
I Cu I 114.389(17) . 2 ?
I Cu I 101.57(4) 2_545 2 ?
N1 Cu Cu 126.02(6) . 2 ?
I Cu Cu 57.99(2) . 2 ?
I Cu Cu 125.10(3) 2_545 2 ?
I Cu Cu 56.40(3) 2 2 ?
N1 Cu Cu 126.66(6) . 2_545 ?
I Cu Cu 58.83(2) . 2_545 ?
I Cu Cu 56.74(3) 2_545 2_545 ?
I Cu Cu 125.43(3) 2 2_545 ?
Cu Cu Cu 93.46(4) 2 2_545 ?
C6 N1 C2 115.6(2) . . ?
C6 N1 Cu 120.97(19) . . ?
C2 N1 Cu 123.25(19) . . ?
N1 C2 C3 123.3(3) . . ?
C2 C3 C4 121.4(3) . . ?
C3 C4 C5 115.3(3) . . ?
C3 C4 C7 121.4(2) . . ?
C5 C4 C7 123.3(2) . . ?
C6 C5 C4 119.9(3) . . ?
N1 C6 C5 124.4(3) . . ?
C7' C7 C4 126.1(3) . . ?
C7 C7' C4' 128.3(3) . . ?
C6' C1' C2' 120.4(3) . . ?
C3' C2' C1' 119.4(3) . . ?
C2' C3' C4' 121.5(3) . . ?
C3' C4' C5' 118.0(3) . . ?
C3' C4' C7' 118.8(3) . . ?
C5' C4' C7' 123.1(3) . . ?
C6' C5' C4' 120.7(3) . . ?
C1' C6' C5' 119.9(3) . . ?

loop_
_geom_bond_atom_site_label_1
_geom_bond_atom_site_label_2
_geom_bond_distance
_geom_bond_site_symmetry_2
_geom_bond_publ_flag
I Cu 2.6227(11) . ?
I Cu 2.6595(9) 2 ?
I Cu 2.6943(10) 2_545 ?
Cu N1 2.042(2) . ?
Cu I 2.6595(9) 2_545 ?
Cu I 2.6943(9) 2 ?
Cu Cu 2.8485(10) 2 ?
Cu Cu 2.8485(10) 2_545 ?
N1 C6 1.339(3) . ?
N1 C2 1.339(3) . ?
C2 C3 1.366(4) . ?
C3 C4 1.382(4) . ?
C4 C5 1.396(4) . ?
C4 C7 1.467(4) . ?
C5 C6 1.366(4) . ?
C7 C7' 1.312(4) . ?
C7' C4' 1.468(4) . ?
C1' C6' 1.370(5) . ?
C1' C2' 1.380(5) . ?
C2' C3' 1.372(4) . ?
C3' C4' 1.389(4) . ?
C4' C5' 1.389(4) . ?
C5' C6' 1.382(4) . ?
